data_7160989
loop_
_publ_author_name
'Miao, Xiangyan'
'Yu, Jiyuan'
'Li, Yuchuan'
'Pang, Siping'

_publ_section_title
;
 One-step amino-to-nitro transformation of carbonyl-containing fused-ring
 energetic compounds in nitric acid.
;
_journal_issue 7
_journal_name_full 'Organic &amp; biomolecular chemistry'
_journal_page_first 1481
_journal_page_last 1487
_journal_paper_doi 10.1039/d5ob01855b
_journal_volume 24
_journal_year 2026
_chemical_formula_moiety 'C4 H N6 O4, 3(H2 O), H4 N'
_chemical_formula_sum 'C4 H11 N7 O7'
_chemical_formula_weight 269.20
_space_group_crystal_system triclinic
_space_group_IT_number 2
_space_group_name_Hall '-P 1'
_space_group_name_H-M_alt 'P -1'
_atom_sites_solution_hydrogens difmap
_atom_sites_solution_primary dual
_audit_creation_date 2024-11-14
_audit_creation_method
;
Olex2 1.5
(compiled 2024.02.16 svn.r378c4104 for OlexSys, GUI svn.r6928)
;
_audit_update_record
;
2025-11-10 deposited with the CCDC.	2026-01-19 downloaded from the CCDC.
;
_cell_angle_alpha 67.746(3)
_cell_angle_beta 88.999(3)
_cell_angle_gamma 87.729(3)
_cell_formula_units_Z 2
_cell_length_a 6.5845(6)
_cell_length_b 8.3838(7)
_cell_length_c 10.3193(8)
_cell_measurement_reflns_used 1511
_cell_measurement_temperature 170
_cell_measurement_theta_max 26.146
_cell_measurement_theta_min 2.627
_cell_volume 526.81(8)
_computing_cell_refinement 'SAINT V8.40A (Bruker, 2019)'
_computing_data_reduction 'SAINT V8.40A (Bruker, 2019)'
_computing_molecular_graphics 'Olex2 1.5 (Dolomanov et al., 2009)'
_computing_publication_material 'Olex2 1.5 (Dolomanov et al., 2009)'
_computing_structure_refinement 'SHELXL 2019/2 (Sheldrick, 2015)'
_computing_structure_solution 'SHELXT 2014/5 (Sheldrick, 2014)'
_diffrn_ambient_temperature 170
_diffrn_measured_fraction_theta_full 0.982
_diffrn_measured_fraction_theta_max 0.982
_diffrn_measurement_device_type 'D8 VENTURE'
_diffrn_measurement_method '\f and \w scans'
_diffrn_radiation_type MoK\a
_diffrn_radiation_wavelength 0.71073
_diffrn_reflns_av_R_equivalents 0.0809
_diffrn_reflns_av_unetI/netI 0.1002
_diffrn_reflns_Laue_measured_fraction_full 0.982
_diffrn_reflns_Laue_measured_fraction_max 0.982
_diffrn_reflns_limit_h_max 8
_diffrn_reflns_limit_h_min -8
_diffrn_reflns_limit_k_max 10
_diffrn_reflns_limit_k_min -9
_diffrn_reflns_limit_l_max 12
_diffrn_reflns_limit_l_min -12
_diffrn_reflns_number 5802
_diffrn_reflns_point_group_measured_fraction_full 0.982
_diffrn_reflns_point_group_measured_fraction_max 0.982
_diffrn_reflns_theta_full 25.242
_diffrn_reflns_theta_max 26.365
_diffrn_reflns_theta_min 2.627
_diffrn_source_current 1.4
_diffrn_source_power 0.07
_diffrn_source_voltage 50.0
_diffrn_standards_number 0
_exptl_absorpt_coefficient_mu 0.159
_exptl_absorpt_correction_T_max 0.7454
_exptl_absorpt_correction_T_min 0.5583
_exptl_absorpt_correction_type multi-scan
_exptl_absorpt_process_details
;
SADABS-2016/2 (Bruker,2016/2) was used for absorption correction.
wR2(int) was 0.1218 before and 0.0731 after correction.
The Ratio of minimum to maximum transmission is 0.7490.
The \l/2 correction factor is Not present.
;
_exptl_crystal_colour colourless
_exptl_crystal_colour_primary colourless
_exptl_crystal_density_diffrn 1.697
_exptl_crystal_description block
_exptl_crystal_F_000 280
_exptl_crystal_size_max 0.12
_exptl_crystal_size_mid 0.06
_exptl_crystal_size_min 0.04
_refine_diff_density_max 0.365
_refine_diff_density_min -0.396
_refine_diff_density_rms 0.096
_refine_ls_extinction_method none
_refine_ls_goodness_of_fit_ref 1.063
_refine_ls_hydrogen_treatment refall
_refine_ls_matrix_type full
_refine_ls_number_parameters 207
_refine_ls_number_reflns 2113
_refine_ls_number_restraints 10
_refine_ls_restrained_S_all 1.062
_refine_ls_R_factor_all 0.1332
_refine_ls_R_factor_gt 0.0656
_refine_ls_shift/su_max 0.000
_refine_ls_shift/su_mean 0.000
_refine_ls_structure_factor_coef Fsqd
_refine_ls_weighting_details 'w=1/[\s^2^(Fo^2^)+(0.1011P)^2^+0.3601P] where P=(Fo^2^+2Fc^2^)/3'
_refine_ls_weighting_scheme calc
_refine_ls_wR_factor_gt 0.1632
_refine_ls_wR_factor_ref 0.2157
_reflns_Friedel_coverage 0.000
_reflns_number_gt 1247
_reflns_number_total 2113
_reflns_threshold_expression 'I > 2\s(I)'
_cod_data_source_file d5ob01855b2.cif
_cod_data_source_block mo_20242050_0m
_cod_database_code 7160989
_shelx_shelxl_version_number 2019/2
_shelx_space_group_comment
;
The symmetry employed for this shelxl refinement is uniquely defined
by the following loop, which should always be used as a source of
symmetry information in preference to the above space-group names.
They are only intended as comments.
;
_shelx_estimated_absorpt_t_max 0.994
_shelx_estimated_absorpt_t_min 0.981
_olex2_refinement_description
;
1. Restrained distances
 O5-H5B = O5-H5A = N7-H7B = N7-H7D = N7-H7C = N7-H7A = O6-H6B = O6-H6A = O7-
 H7E = O7-H7F
 0.87 with sigma of 0.02
;
_olex2_submission_special_instructions 'No special instructions were received'

loop_
_space_group_symop_operation_xyz
'x, y, z'
'-x, -y, -z'

loop_
_atom_site_label
_atom_site_type_symbol
_atom_site_fract_x
_atom_site_fract_y
_atom_site_fract_z
_atom_site_U_iso_or_equiv
_atom_site_adp_type
_atom_site_occupancy
_atom_site_site_symmetry_order
_atom_site_calc_flag
_atom_site_refinement_flags_posn
_atom_site_refinement_flags_adp
_atom_site_refinement_flags_occupancy
_atom_site_disorder_assembly
_atom_site_disorder_group
O4 O 0.4370(4) 0.8148(3) 0.6407(3) 0.0290(7) Uani 1 1 d . . . . .
O3 O 0.3639(5) 0.9246(3) 0.1767(3) 0.0318(8) Uani 1 1 d . . . . .
O7 O 0.1228(5) 0.0842(4) 0.7267(3) 0.0338(8) Uani 1 1 d D . . . .
O1 O 0.0677(5) 0.1605(4) 0.3949(3) 0.0341(8) Uani 1 1 d . . . . .
O6 O 0.0839(5) 0.1695(4) 0.9658(3) 0.0432(9) Uani 1 1 d D . . . .
N3 N 0.2788(5) 0.6625(4) 0.3423(3) 0.0219(8) Uani 1 1 d . . . . .
O5 O 0.3372(5) 0.4425(4) 0.8817(3) 0.0423(9) Uani 1 1 d D . . . .
N5 N 0.2005(5) 0.4012(4) 0.4874(3) 0.0221(8) Uani 1 1 d . . . . .
O2 O 0.1014(6) 0.3320(4) 0.1784(3) 0.0464(9) Uani 1 1 d . . . . .
N1 N 0.3954(5) 0.8682(4) 0.4108(3) 0.0222(8) Uani 1 1 d . . . . .
N2 N 0.3144(5) 0.5984(4) 0.5868(3) 0.0236(8) Uani 1 1 d . . . . .
N6 N 0.1099(5) 0.2966(4) 0.3038(3) 0.0262(8) Uani 1 1 d . . . . .
N4 N 0.2214(5) 0.5830(4) 0.2558(3) 0.0255(8) Uani 1 1 d . . . . .
N7 N 0.3232(8) 0.7413(6) 0.9475(4) 0.0425(11) Uani 1 1 d D . . . .
C2 C 0.3480(6) 0.8293(5) 0.2988(4) 0.0229(9) Uani 1 1 d . . . . .
C1 C 0.2655(6) 0.5523(5) 0.4808(4) 0.0205(9) Uani 1 1 d . . . . .
C3 C 0.3826(6) 0.7590(5) 0.5511(4) 0.0252(9) Uani 1 1 d . . . . .
C4 C 0.1796(6) 0.4309(5) 0.3498(4) 0.0242(9) Uani 1 1 d . . . . .
H7E H 0.094(7) 0.009(5) 0.690(5) 0.042(14) Uiso 1 1 d D . . . .
H5A H 0.254(6) 0.354(4) 0.902(4) 0.029(12) Uiso 1 1 d D . . . .
H7A H 0.433(5) 0.714(6) 1.000(4) 0.040(14) Uiso 1 1 d D . . . .
H7B H 0.320(9) 0.657(5) 0.917(6) 0.068(19) Uiso 1 1 d D . . . .
H1 H 0.446(8) 0.970(7) 0.396(5) 0.044(14) Uiso 1 1 d . . . . .
H7F H 0.151(9) 0.182(5) 0.659(5) 0.08(2) Uiso 1 1 d D . . . .
H6A H 0.105(10) 0.125(8) 0.900(5) 0.09(2) Uiso 1 1 d D . . . .
H7C H 0.208(9) 0.777(14) 0.972(12) 0.20(5) Uiso 1 1 d D . . . .
H6B H 0.166(8) 0.088(6) 1.024(5) 0.08(2) Uiso 1 1 d D . . . .
H7D H 0.369(7) 0.833(4) 0.881(4) 0.049(15) Uiso 1 1 d D . . . .
H5B H 0.334(10) 0.468(9) 0.790(2) 0.09(2) Uiso 1 1 d D . . . .

loop_
_atom_site_aniso_label
_atom_site_aniso_U_11
_atom_site_aniso_U_22
_atom_site_aniso_U_33
_atom_site_aniso_U_23
_atom_site_aniso_U_13
_atom_site_aniso_U_12
O4 0.0389(19) 0.0279(15) 0.0226(16) -0.0116(12) -0.0008(12) -0.0066(13)
O3 0.042(2) 0.0287(15) 0.0198(16) -0.0026(12) 0.0000(12) -0.0091(13)
O7 0.049(2) 0.0291(17) 0.0251(17) -0.0112(14) 0.0035(14) -0.0088(14)
O1 0.0380(19) 0.0275(16) 0.0376(18) -0.0127(14) 0.0012(14) -0.0065(13)
O6 0.058(3) 0.0378(19) 0.032(2) -0.0121(15) -0.0044(17) 0.0022(17)
N3 0.030(2) 0.0223(17) 0.0140(16) -0.0074(13) -0.0006(13) -0.0033(13)
O5 0.050(2) 0.050(2) 0.0245(18) -0.0104(15) 0.0025(15) -0.0069(17)
N5 0.030(2) 0.0209(16) 0.0168(17) -0.0086(13) -0.0007(13) -0.0022(14)
O2 0.073(3) 0.047(2) 0.0260(19) -0.0209(15) -0.0016(15) -0.0145(17)
N1 0.028(2) 0.0196(17) 0.0171(17) -0.0045(13) 0.0024(13) -0.0047(14)
N2 0.030(2) 0.0210(17) 0.0204(18) -0.0086(13) -0.0010(14) -0.0026(14)
N6 0.030(2) 0.0287(19) 0.0208(19) -0.0110(15) -0.0014(14) 0.0008(15)
N4 0.031(2) 0.0264(18) 0.0192(18) -0.0086(14) -0.0015(14) -0.0011(14)
N7 0.056(3) 0.043(3) 0.023(2) -0.0077(19) -0.002(2) 0.003(2)
C2 0.024(2) 0.0219(19) 0.022(2) -0.0070(16) 0.0008(16) 0.0010(16)
C1 0.022(2) 0.0208(19) 0.019(2) -0.0076(15) 0.0006(15) -0.0002(15)
C3 0.030(2) 0.023(2) 0.023(2) -0.0090(16) 0.0036(17) 0.0013(17)
C4 0.029(2) 0.026(2) 0.019(2) -0.0100(16) -0.0031(16) 0.0025(17)

loop_
_atom_type_symbol
_atom_type_description
_atom_type_scat_dispersion_real
_atom_type_scat_dispersion_imag
_atom_type_scat_source
C C 0.0033 0.0016 'International Tables Vol C Tables 4.2.6.8 and 6.1.1.4'
H H 0.0000 0.0000 'International Tables Vol C Tables 4.2.6.8 and 6.1.1.4'
N N 0.0061 0.0033 'International Tables Vol C Tables 4.2.6.8 and 6.1.1.4'
O O 0.0106 0.0060 'International Tables Vol C Tables 4.2.6.8 and 6.1.1.4'

loop_
_geom_angle_atom_site_label_1
_geom_angle_atom_site_label_2
_geom_angle_atom_site_label_3
_geom_angle
_geom_angle_site_symmetry_1
_geom_angle_site_symmetry_3
_geom_angle_publ_flag
H7E O7 H7F 109(5) . . ?
H6A O6 H6B 91(6) . . ?
N4 N3 C2 125.4(3) . . ?
N4 N3 C1 110.8(3) . . ?
C1 N3 C2 123.8(3) . . ?
H5A O5 H5B 95(5) . . ?
C1 N5 C4 101.1(3) . . ?
C2 N1 C3 126.3(4) . . ?
C2 N1 H1 119(3) . . ?
C3 N1 H1 115(3) . . ?
C1 N2 C3 116.1(3) . . ?
O1 N6 O2 126.3(4) . . ?
O1 N6 C4 116.7(3) . . ?
O2 N6 C4 117.0(3) . . ?
C4 N4 N3 99.5(3) . . ?
H7A N7 H7B 102(5) . . ?
H7A N7 H7C 124(8) . . ?
H7A N7 H7D 98(5) . . ?
H7B N7 H7C 118(8) . . ?
H7B N7 H7D 109(5) . . ?
H7C N7 H7D 104(8) . . ?
O3 C2 N3 123.7(4) . . ?
O3 C2 N1 125.6(4) . . ?
N1 C2 N3 110.7(3) . . ?
N5 C1 N3 109.2(3) . . ?
N5 C1 N2 128.0(3) . . ?
N2 C1 N3 122.7(3) . . ?
O4 C3 N1 117.8(4) . . ?
O4 C3 N2 121.9(4) . . ?
N2 C3 N1 120.3(3) . . ?
N5 C4 N6 121.2(3) . . ?
N4 C4 N5 119.4(3) . . ?
N4 C4 N6 119.4(3) . . ?

loop_
_geom_bond_atom_site_label_1
_geom_bond_atom_site_label_2
_geom_bond_distance
_geom_bond_site_symmetry_2
_geom_bond_publ_flag
O4 C3 1.247(5) . ?
O3 C2 1.216(5) . ?
O7 H7E 0.872(19) . ?
O7 H7F 0.87(2) . ?
O1 N6 1.210(4) . ?
O6 H6A 0.90(2) . ?
O6 H6B 0.89(2) . ?
N3 N4 1.366(4) . ?
N3 C2 1.390(5) . ?
N3 C1 1.380(5) . ?
O5 H5A 0.898(19) . ?
O5 H5B 0.88(2) . ?
N5 C1 1.330(5) . ?
N5 C4 1.354(5) . ?
O2 N6 1.216(4) . ?
N1 C2 1.359(5) . ?
N1 C3 1.392(5) . ?
N1 H1 0.88(5) . ?
N2 C1 1.339(5) . ?
N2 C3 1.348(5) . ?
N6 C4 1.469(5) . ?
N4 C4 1.313(5) . ?
N7 H7A 0.882(19) . ?
N7 H7B 0.88(2) . ?
N7 H7C 0.88(2) . ?
N7 H7D 0.87(2) . ?

loop_
_geom_torsion_atom_site_label_1
_geom_torsion_atom_site_label_2
_geom_torsion_atom_site_label_3
_geom_torsion_atom_site_label_4
_geom_torsion
_geom_torsion_site_symmetry_1
_geom_torsion_site_symmetry_2
_geom_torsion_site_symmetry_3
_geom_torsion_site_symmetry_4
_geom_torsion_publ_flag
O1 N6 C4 N5 1.7(5) . . . . ?
O1 N6 C4 N4 -177.9(4) . . . . ?
N3 N4 C4 N5 0.7(5) . . . . ?
N3 N4 C4 N6 -179.7(3) . . . . ?
O2 N6 C4 N5 -177.8(4) . . . . ?
O2 N6 C4 N4 2.6(6) . . . . ?
N4 N3 C2 O3 0.5(6) . . . . ?
N4 N3 C2 N1 -179.0(3) . . . . ?
N4 N3 C1 N5 0.0(4) . . . . ?
N4 N3 C1 N2 179.6(3) . . . . ?
C2 N3 N4 C4 177.6(4) . . . . ?
C2 N3 C1 N5 -178.0(3) . . . . ?
C2 N3 C1 N2 1.6(6) . . . . ?
C2 N1 C3 O4 178.3(4) . . . . ?
C2 N1 C3 N2 -1.2(6) . . . . ?
C1 N3 N4 C4 -0.4(4) . . . . ?
C1 N3 C2 O3 178.3(4) . . . . ?
C1 N3 C2 N1 -1.3(5) . . . . ?
C1 N5 C4 N6 179.7(3) . . . . ?
C1 N5 C4 N4 -0.6(5) . . . . ?
C1 N2 C3 O4 -178.3(4) . . . . ?
C1 N2 C3 N1 1.2(6) . . . . ?
C3 N1 C2 O3 -178.4(4) . . . . ?
C3 N1 C2 N3 1.2(5) . . . . ?
C3 N2 C1 N3 -1.4(6) . . . . ?
C3 N2 C1 N5 178.0(4) . . . . ?
C4 N5 C1 N3 0.3(4) . . . . ?
C4 N5 C1 N2 -179.2(4) . . . . ?
